data_7030197
loop_
_publ_author_name
'Polyzou, Christina D.'
'Nikolaou, Helen'
'Papatriantafyllopoulou, Constantina'
'Psycharis, Vassilis'
'Terzis, Aris'
'Raptopoulou, Catherine P.'
'Escuer, Albert'
'Perlepes, Spyros P.'

_publ_section_title
;
 Employment of methyl 2-pyridyl ketone oxime in 3d/4f-metal chemistry:
 dinuclear nickel(II)/lanthanide(III) species and complexes containing the
 metals in separate ions.
;
_journal_issue 44
_journal_name_full 'Dalton transactions (Cambridge, England : 2003)'
_journal_page_first 13755
_journal_page_last 13764
_journal_paper_doi 10.1039/c2dt31928d
_journal_volume 41
_journal_year 2012
_chemical_formula_sum 'C44 H56 Cl La N18 Ni2 O30'
_chemical_formula_weight 1608.85
_chemical_name_systematic
;
?
;
_space_group_IT_number 148
_symmetry_cell_setting hexagonal
_symmetry_space_group_name_Hall '-R 3'
_symmetry_space_group_name_H-M 'R -3 :H'
_atom_sites_solution_hydrogens geom
_atom_sites_solution_primary direct
_atom_sites_solution_secondary difmap
_audit_creation_method SHELXL-97
_cell_angle_alpha 90.00
_cell_angle_beta 90.00
_cell_angle_gamma 120.00
_cell_formula_units_Z 3
_cell_length_a 13.4798(2)
_cell_length_b 13.4798(5)
_cell_length_c 30.0050(2)
_cell_measurement_reflns_used 16653
_cell_measurement_temperature 160(2)
_cell_measurement_theta_max 71.86
_cell_measurement_theta_min 6.57
_cell_volume 4721.62(19)
_computing_cell_refinement 'CrystalClear, Rigaku MSC, 2005'
_computing_data_collection 'CrystalClear, Rigaku MSC, 2005'
_computing_data_reduction 'CrystalClear, Rigaku MSC, 2005'
_computing_structure_refinement 'SHELXL-97 (Sheldrick, 1997)'
_computing_structure_solution 'SHELXS-97 (Sheldrick, 1997)'
_diffrn_ambient_temperature 160(2)
_diffrn_measured_fraction_theta_full 0.994
_diffrn_measured_fraction_theta_max 0.994
_diffrn_measurement_device_type 'Rigaku R-AXIS SPIDER IPDS'
_diffrn_measurement_method '\q scans'
_diffrn_radiation_monochromator graphite
_diffrn_radiation_source 'fine-focus sealed tube'
_diffrn_radiation_type CuK\a
_diffrn_radiation_wavelength 1.54178
_diffrn_reflns_av_R_equivalents 0.0465
_diffrn_reflns_av_sigmaI/netI 0.0262
_diffrn_reflns_limit_h_max 15
_diffrn_reflns_limit_h_min -15
_diffrn_reflns_limit_k_max 15
_diffrn_reflns_limit_k_min -15
_diffrn_reflns_limit_l_max 35
_diffrn_reflns_limit_l_min -34
_diffrn_reflns_number 15636
_diffrn_reflns_theta_full 64.98
_diffrn_reflns_theta_max 64.98
_diffrn_reflns_theta_min 7.02
_exptl_absorpt_coefficient_mu 7.134
_exptl_absorpt_correction_T_max 1.000
_exptl_absorpt_correction_T_min 0.531
_exptl_absorpt_correction_type empirical
_exptl_absorpt_process_details 'CrystalClear, Rigaku MSC, 2005'
_exptl_crystal_colour orange
_exptl_crystal_density_diffrn 1.697
_exptl_crystal_density_method 'not measured'
_exptl_crystal_description parallelepiped
_exptl_crystal_F_000 2448
_exptl_crystal_size_max 0.43
_exptl_crystal_size_mid 0.35
_exptl_crystal_size_min 0.25
_refine_diff_density_max 0.680
_refine_diff_density_min -0.973
_refine_diff_density_rms 0.095
_refine_ls_extinction_method none
_refine_ls_goodness_of_fit_ref 1.068
_refine_ls_hydrogen_treatment refall
_refine_ls_matrix_type full
_refine_ls_number_parameters 179
_refine_ls_number_reflns 1776
_refine_ls_number_restraints 10
_refine_ls_restrained_S_all 1.105
_refine_ls_R_factor_all 0.0281
_refine_ls_R_factor_gt 0.0281
_refine_ls_shift/su_max 0.001
_refine_ls_shift/su_mean 0.000
_refine_ls_structure_factor_coef Fsqd
_refine_ls_weighting_details 'calc w=1/[\s^2^(Fo^2^)+(0.0427P)^2^+13.6585P] where P=(Fo^2^+2Fc^2^)/3'
_refine_ls_weighting_scheme calc
_refine_ls_wR_factor_gt 0.0730
_refine_ls_wR_factor_ref 0.0730
_reflns_number_gt 1776
_reflns_number_total 1776
_reflns_threshold_expression >2sigma(I)
_cod_data_source_file c2dt31928d.txt
_cod_data_source_block peen30a1
_cod_original_sg_symbol_H-M R-3
_cod_database_code 7030197

loop_
_symmetry_equiv_pos_as_xyz
'x, y, z'
'-y, x-y, z'
'-x+y, -x, z'
'x+2/3, y+1/3, z+1/3'
'-y+2/3, x-y+1/3, z+1/3'
'-x+y+2/3, -x+1/3, z+1/3'
'x+1/3, y+2/3, z+2/3'
'-y+1/3, x-y+2/3, z+2/3'
'-x+y+1/3, -x+2/3, z+2/3'
'-x, -y, -z'
'y, -x+y, -z'
'x-y, x, -z'
'-x+2/3, -y+1/3, -z+1/3'
'y+2/3, -x+y+1/3, -z+1/3'
'x-y+2/3, x+1/3, -z+1/3'
'-x+1/3, -y+2/3, -z+2/3'
'y+1/3, -x+y+2/3, -z+2/3'
'x-y+1/3, x+2/3, -z+2/3'

loop_
_atom_site_label
_atom_site_type_symbol
_atom_site_fract_x
_atom_site_fract_y
_atom_site_fract_z
_atom_site_U_iso_or_equiv
_atom_site_adp_type
_atom_site_occupancy
_atom_site_symmetry_multiplicity
_atom_site_calc_flag
_atom_site_refinement_flags
_atom_site_disorder_assembly
_atom_site_disorder_group
Ni Ni 0.0000 0.0000 0.29932(2) 0.0119(2) Uani 1 3 d S . .
O1 O -0.20525(17) -0.12344(19) 0.36663(7) 0.0224(5) Uani 1 1 d . . .
N1 N -0.14133(19) -0.13164(19) 0.33218(7) 0.0145(5) Uani 1 1 d . . .
N2 N -0.0323(2) -0.1442(2) 0.26278(8) 0.0167(5) Uani 1 1 d . . .
C1 C -0.2998(3) -0.3302(3) 0.32972(11) 0.0272(7) Uani 1 1 d . . .
H1A H -0.3513 -0.3656 0.3043 0.038 Uiso 1 1 calc R . .
H1B H -0.3358 -0.3033 0.3513 0.038 Uiso 1 1 calc R . .
H1C H -0.2848 -0.3867 0.3440 0.038 Uiso 1 1 calc R . .
C2 C -0.1898(2) -0.2313(2) 0.31392(9) 0.0158(6) Uani 1 1 d . . .
C3 C -0.1279(2) -0.2419(2) 0.27527(9) 0.0167(6) Uani 1 1 d . . .
C4 C -0.1634(3) -0.3440(3) 0.25297(11) 0.0251(7) Uani 1 1 d . . .
C5 C -0.0984(3) -0.3470(3) 0.21777(12) 0.0321(8) Uani 1 1 d . . .
C6 C -0.0010(3) -0.2487(3) 0.20567(12) 0.0327(8) Uani 1 1 d . . .
C7 C 0.0294(3) -0.1491(3) 0.22885(11) 0.0262(7) Uani 1 1 d . . .
La La 0.0000 0.0000 0.5000 0.01086(14) Uani 1 6 d S . .
O2 O -0.07604(18) 0.14892(17) 0.48288(7) 0.0240(5) Uani 1 1 d . . .
O3 O -0.1789(2) 0.1367(2) 0.42528(9) 0.0389(6) Uani 1 1 d . . .
O4 O -0.10674(18) 0.02478(18) 0.43204(6) 0.0226(5) Uani 1 1 d . . .
N3 N -0.1222(2) 0.1056(2) 0.44637(8) 0.0201(5) Uani 1 1 d . . .
Cl Cl 0.6667 0.3333 0.3333 0.0613(7) Uani 1 6 d SD . .
O51 O 0.6317(14) 0.2336(11) 0.3502(6) 0.052(2) Uani 0.17 1 d PD A -1
O52 O 0.5931(15) 0.3593(19) 0.3045(7) 0.052(2) Uani 0.17 1 d PD A -1
O53 O 0.7763(17) 0.379(3) 0.3048(9) 0.052(2) Uani 0.17 1 d PD B -1
O54 O 0.725(2) 0.437(2) 0.3653(11) 0.052(2) Uani 0.17 1 d PD C -1
C1M C 0.0000 0.0000 0.1279(5) 0.115(4) Uiso 1 3 d S . .
O1N O 0.0516(7) 0.0894(7) 0.1264(3) 0.048(2) Uiso 0.33 1 d P . .
H1O H -0.164(3) -0.064(3) 0.3807(11) 0.018(8) Uiso 1 1 d . . .
H4 H -0.223(3) -0.409(3) 0.2617(12) 0.028(10) Uiso 1 1 d . . .
H5 H -0.114(3) -0.409(4) 0.2033(13) 0.042(11) Uiso 1 1 d . . .
H6 H 0.049(3) -0.246(3) 0.1808(13) 0.034(10) Uiso 1 1 d . . .
H7 H 0.099(3) -0.078(3) 0.2207(12) 0.028(9) Uiso 1 1 d . . .

loop_
_atom_site_aniso_label
_atom_site_aniso_U_11
_atom_site_aniso_U_22
_atom_site_aniso_U_33
_atom_site_aniso_U_23
_atom_site_aniso_U_13
_atom_site_aniso_U_12
Ni 0.0111(3) 0.0111(3) 0.0136(4) 0.000 0.000 0.00556(13)
O1 0.0152(11) 0.0265(12) 0.0187(10) -0.0070(9) 0.0038(8) 0.0055(9)
N1 0.0127(11) 0.0168(12) 0.0136(11) -0.0003(9) -0.0006(9) 0.0071(10)
N2 0.0167(12) 0.0175(12) 0.0189(12) -0.0034(9) -0.0009(9) 0.0107(10)
C1 0.0229(16) 0.0190(16) 0.0296(17) 0.0006(12) 0.0021(13) 0.0029(13)
C2 0.0138(14) 0.0152(14) 0.0173(14) 0.0021(11) -0.0041(11) 0.0065(12)
C3 0.0178(14) 0.0158(14) 0.0192(14) -0.0013(11) -0.0071(11) 0.0105(12)
C4 0.0295(18) 0.0160(16) 0.0293(17) -0.0042(12) -0.0079(13) 0.0110(15)
C5 0.046(2) 0.0273(18) 0.0340(18) -0.0142(15) -0.0095(15) 0.0268(17)
C6 0.037(2) 0.038(2) 0.0318(18) -0.0104(15) 0.0016(15) 0.0252(17)
C7 0.0234(17) 0.0286(17) 0.0272(16) -0.0058(13) 0.0042(13) 0.0135(15)
La 0.01269(16) 0.01269(16) 0.00719(19) 0.000 0.000 0.00635(8)
O2 0.0280(11) 0.0195(11) 0.0222(11) -0.0048(8) -0.0094(9) 0.0102(9)
O3 0.0440(15) 0.0425(15) 0.0427(14) -0.0031(11) -0.0211(11) 0.0310(13)
O4 0.0296(12) 0.0277(11) 0.0167(10) -0.0032(8) -0.0037(8) 0.0190(10)
N3 0.0192(13) 0.0188(13) 0.0215(13) 0.0028(10) -0.0021(10) 0.0090(11)
Cl 0.0690(11) 0.0690(11) 0.0460(14) 0.000 0.000 0.0345(6)
O51 0.020(5) 0.052(7) 0.073(5) -0.026(6) -0.020(5) 0.011(5)
O52 0.020(5) 0.052(7) 0.073(5) -0.026(6) -0.020(5) 0.011(5)
O53 0.020(5) 0.052(7) 0.073(5) -0.026(6) -0.020(5) 0.011(5)
O54 0.020(5) 0.052(7) 0.073(5) -0.026(6) -0.020(5) 0.011(5)

loop_
_atom_type_symbol
_atom_type_description
_atom_type_scat_dispersion_real
_atom_type_scat_dispersion_imag
_atom_type_scat_source
C C 0.0181 0.0091 'International Tables Vol C Tables 4.2.6.8 and 6.1.1.4'
H H 0.0000 0.0000 'International Tables Vol C Tables 4.2.6.8 and 6.1.1.4'
N N 0.0311 0.0180 'International Tables Vol C Tables 4.2.6.8 and 6.1.1.4'
O O 0.0492 0.0322 'International Tables Vol C Tables 4.2.6.8 and 6.1.1.4'
Cl Cl 0.3639 0.7018 'International Tables Vol C Tables 4.2.6.8 and 6.1.1.4'
Ni Ni -3.0029 0.5091 'International Tables Vol C Tables 4.2.6.8 and 6.1.1.4'
La La -1.4094 9.0376 'International Tables Vol C Tables 4.2.6.8 and 6.1.1.4'

loop_
_geom_angle_atom_site_label_1
_geom_angle_atom_site_label_2
_geom_angle_atom_site_label_3
_geom_angle
_geom_angle_site_symmetry_1
_geom_angle_site_symmetry_3
N2 Ni N2 94.75(9) . 2
N2 Ni N2 94.75(9) . 3
N2 Ni N2 94.75(9) 2 3
N2 Ni N1 171.53(9) . 3
N2 Ni N1 88.73(9) 2 3
N2 Ni N1 77.25(9) 3 3
N2 Ni N1 88.73(9) . 2
N2 Ni N1 77.25(9) 2 2
N2 Ni N1 171.53(9) 3 2
N1 Ni N1 99.57(8) 3 2
N2 Ni N1 77.25(9) . .
N2 Ni N1 171.53(9) 2 .
N2 Ni N1 88.73(9) 3 .
N1 Ni N1 99.57(8) 3 .
N1 Ni N1 99.57(8) 2 .
N1 O1 H1O 108(2) . .
C2 N1 O1 113.0(2) . .
C2 N1 Ni 117.20(18) . .
O1 N1 Ni 128.57(17) . .
C7 N2 C3 118.3(3) . .
C7 N2 Ni 127.1(2) . .
C3 N2 Ni 114.56(18) . .
C2 C1 H1A 109.5 . .
C2 C1 H1B 109.5 . .
H1A C1 H1B 109.5 . .
C2 C1 H1C 109.5 . .
H1A C1 H1C 109.5 . .
H1B C1 H1C 109.5 . .
N1 C2 C3 114.8(2) . .
N1 C2 C1 123.8(3) . .
C3 C2 C1 121.3(3) . .
N2 C3 C4 121.4(3) . .
N2 C3 C2 115.5(2) . .
C4 C3 C2 123.1(3) . .
C3 C4 C5 119.2(3) . .
C3 C4 H4 122(2) . .
C5 C4 H4 119(2) . .
C6 C5 C4 119.3(3) . .
C6 C5 H5 117(3) . .
C4 C5 H5 124(3) . .
C5 C6 C7 118.8(3) . .
C5 C6 H6 123(2) . .
C7 C6 H6 118(2) . .
N2 C7 C6 122.9(3) . .
N2 C7 H7 117(2) . .
C6 C7 H7 120(2) . .
O4 La O4 114.48(7) 11_556 .
O4 La O4 180.0 11_556 2
O4 La O4 65.52(7) . 2
O4 La O4 114.48(7) 11_556 3
O4 La O4 65.52(7) . 3
O4 La O4 65.52(7) 2 3
O4 La O4 65.52(7) 11_556 10_556
O4 La O4 180.00(5) . 10_556
O4 La O4 114.48(7) 2 10_556
O4 La O4 114.48(7) 3 10_556
O4 La O4 65.52(7) 11_556 12_556
O4 La O4 114.48(7) . 12_556
O4 La O4 114.48(7) 2 12_556
O4 La O4 180.0 3 12_556
O4 La O4 65.52(7) 10_556 12_556
O4 La O2 47.41(6) 11_556 11_556
O4 La O2 98.71(7) . 11_556
O4 La O2 132.59(6) 2 11_556
O4 La O2 67.29(6) 3 11_556
O4 La O2 81.29(7) 10_556 11_556
O4 La O2 112.71(6) 12_556 11_556
O4 La O2 98.71(7) 11_556 3
O4 La O2 112.71(6) . 3
O4 La O2 81.29(7) 2 3
O4 La O2 47.41(6) 3 3
O4 La O2 67.29(6) 10_556 3
O4 La O2 132.59(6) 12_556 3
O2 La O2 63.48(3) 11_556 3
O4 La O2 132.59(6) 11_556 2
O4 La O2 81.29(7) . 2
O4 La O2 47.41(6) 2 2
O4 La O2 112.71(6) 3 2
O4 La O2 98.71(7) 10_556 2
O4 La O2 67.29(6) 12_556 2
O2 La O2 180.0 11_556 2
O2 La O2 116.52(3) 3 2
O4 La O2 112.71(6) 11_556 10_556
O4 La O2 132.59(6) . 10_556
O4 La O2 67.29(6) 2 10_556
O4 La O2 98.71(7) 3 10_556
O4 La O2 47.41(6) 10_556 10_556
O4 La O2 81.29(7) 12_556 10_556
O2 La O2 116.52(3) 11_556 10_556
O2 La O2 63.48(3) 3 10_556
O2 La O2 63.48(3) 2 10_556
O4 La O2 81.29(7) 11_556 12_556
O4 La O2 67.29(6) . 12_556
O4 La O2 98.71(7) 2 12_556
O4 La O2 132.59(6) 3 12_556
O4 La O2 112.71(6) 10_556 12_556
O4 La O2 47.41(6) 12_556 12_556
O2 La O2 116.52(3) 11_556 12_556
O2 La O2 180.0 3 12_556
O2 La O2 63.48(3) 2 12_556
O2 La O2 116.52(3) 10_556 12_556
O4 La O2 67.29(6) 11_556 .
O4 La O2 47.41(6) . .
O4 La O2 112.71(6) 2 .
O4 La O2 81.29(7) 3 .
O4 La O2 132.59(6) 10_556 .
O4 La O2 98.71(7) 12_556 .
O2 La O2 63.48(3) 11_556 .
O2 La O2 116.52(3) 3 .
O2 La O2 116.52(3) 2 .
O2 La O2 180.00(9) 10_556 .
O2 La O2 63.48(3) 12_556 .
N3 O2 La 95.97(15) . .
N3 O4 La 100.43(15) . .
O3 N3 O2 123.1(3) . .
O3 N3 O4 121.0(2) . .
O2 N3 O4 115.9(2) . .
O51 Cl O51 74.5(9) 16_655 2_655
O51 Cl O51 179.996(4) 16_655 .
O51 Cl O51 105.5(9) 2_655 .
O51 Cl O51 105.5(9) 16_655 17
O51 Cl O51 179.996(4) 2_655 17
O51 Cl O51 74.5(9) . 17
O51 Cl O51 74.5(9) 16_655 3_665
O51 Cl O51 105.5(9) 2_655 3_665
O51 Cl O51 105.5(9) . 3_665
O51 Cl O51 74.5(9) 17 3_665
O51 Cl O51 105.4(9) 16_655 18_545
O51 Cl O51 74.5(9) 2_655 18_545
O51 Cl O51 74.5(9) . 18_545
O51 Cl O51 105.4(9) 17 18_545
O51 Cl O51 179.998(8) 3_665 18_545
O51 Cl O52 59.1(11) 16_655 17
O51 Cl O52 57.5(9) 2_655 17
O51 Cl O52 120.9(11) . 17
O51 Cl O52 122.5(9) 17 17
O51 Cl O52 48.3(10) 3_665 17
O51 Cl O52 131.7(10) 18_545 17
O51 Cl O52 131.7(10) 16_655 18_545
O51 Cl O52 120.9(11) 2_655 18_545
O51 Cl O52 48.3(10) . 18_545
O51 Cl O52 59.1(11) 17 18_545
O51 Cl O52 57.5(9) 3_665 18_545
O51 Cl O52 122.5(9) 18_545 18_545
O52 Cl O52 89.5(12) 17 18_545
O51 Cl O52 120.9(11) 16_655 2_655
O51 Cl O52 122.5(9) 2_655 2_655
O51 Cl O52 59.1(11) . 2_655
O51 Cl O52 57.5(9) 17 2_655
O51 Cl O52 131.7(10) 3_665 2_655
O51 Cl O52 48.3(10) 18_545 2_655
O52 Cl O52 179.998(5) 17 2_655
O52 Cl O52 90.5(12) 18_545 2_655
O51 Cl O52 48.3(10) 16_655 3_665
O51 Cl O52 59.1(11) 2_655 3_665
O51 Cl O52 131.7(10) . 3_665
O51 Cl O52 120.9(11) 17 3_665
O51 Cl O52 122.5(9) 3_665 3_665
O51 Cl O52 57.5(9) 18_545 3_665
O52 Cl O52 90.5(12) 17 3_665
O52 Cl O52 179.997(5) 18_545 3_665
O52 Cl O52 89.5(12) 2_655 3_665
O51 Cl O52 57.5(9) 16_655 .
O51 Cl O52 131.7(10) 2_655 .
O51 Cl O52 122.5(10) . .
O51 Cl O52 48.3(10) 17 .
O51 Cl O52 59.1(11) 3_665 .
O51 Cl O52 120.9(11) 18_545 .
O52 Cl O52 90.5(12) 17 .
O52 Cl O52 90.5(12) 18_545 .
O52 Cl O52 89.5(12) 2_655 .
O52 Cl O52 89.5(12) 3_665 .
O51 Cl O52 122.5(10) 16_655 16_655
O51 Cl O52 48.3(10) 2_655 16_655
O51 Cl O52 57.5(9) . 16_655
O51 Cl O52 131.7(10) 17 16_655
O51 Cl O52 120.9(11) 3_665 16_655
O51 Cl O52 59.1(11) 18_545 16_655
O52 Cl O52 89.5(12) 17 16_655
O52 Cl O52 89.5(12) 18_545 16_655
O52 Cl O52 90.5(12) 2_655 16_655
O52 Cl O52 90.5(12) 3_665 16_655
O52 Cl O52 179.996(8) . 16_655
O1N C1M O1N 119.81(17) 2 .
O1N C1M O1N 119.81(17) 2 3
O1N C1M O1N 119.81(17) . 3
C1M O1N O1N 30.10(9) . 2
C1M O1N O1N 30.10(8) . 3
O1N O1N O1N 60.000(1) 2 3

loop_
_geom_bond_atom_site_label_1
_geom_bond_atom_site_label_2
_geom_bond_distance
_geom_bond_site_symmetry_2
Ni N2 2.079(2) .
Ni N2 2.079(2) 2
Ni N2 2.079(2) 3
Ni N1 2.090(2) 3
Ni N1 2.090(2) 2
Ni N1 2.090(2) .
O1 N1 1.385(3) .
O1 H1O 0.82(4) .
N1 C2 1.286(4) .
N2 C7 1.337(4) .
N2 C3 1.356(4) .
C1 C2 1.492(4) .
C1 H1A 0.9800 .
C1 H1B 0.9800 .
C1 H1C 0.9800 .
C2 C3 1.477(4) .
C3 C4 1.383(4) .
C4 C5 1.386(5) .
C4 H4 0.88(4) .
C5 C6 1.369(5) .
C5 H5 0.88(4) .
C6 C7 1.380(5) .
C6 H6 1.00(4) .
C7 H7 0.98(4) .
La O4 2.6116(19) 11_556
La O4 2.6116(19) .
La O4 2.6116(19) 2
La O4 2.612(2) 3
La O4 2.6116(19) 10_556
La O4 2.6116(19) 12_556
La O2 2.721(2) 11_556
La O2 2.721(2) 3
La O2 2.721(2) 2
La O2 2.721(2) 10_556
La O2 2.721(2) 12_556
La O2 2.721(2) .
O2 N3 1.251(3) .
O3 N3 1.216(3) .
O4 N3 1.282(3) .
Cl O51 1.286(14) 16_655
Cl O51 1.286(14) 2_655
Cl O51 1.286(14) .
Cl O51 1.286(14) 17
Cl O51 1.286(14) 3_665
Cl O51 1.286(14) 18_545
Cl O52 1.484(15) 17
Cl O52 1.484(15) 18_545
Cl O52 1.484(15) 2_655
Cl O52 1.484(15) 3_665
Cl O52 1.484(15) .
Cl O52 1.484(15) 16_655
C1M O1N 1.049(8) 2
C1M O1N 1.049(8) .
C1M O1N 1.049(8) 3
O1N O1N 1.815(14) 2
O1N O1N 1.815(14) 3
